data_7025979
loop_
_publ_author_name
'Barrett, Anthony G. M.'
'Crimmin, Mark R.'
'Hill, Michael S.'
'Hitchcock, Peter B.'
'Lomas, Sarah L.'
'Mahon, Mary F.'
'Procopiou, Panayiotis A.'

_publ_section_title
;
 Carbodiimide insertion reactions of homoleptic heavier alkaline earth
 amides and phosphides.
;
_journal_issue 31
_journal_name_full 'Dalton transactions (Cambridge, England : 2003)'
_journal_page_first 7393
_journal_page_last 7400
_journal_paper_doi 10.1039/c0dt00089b
_journal_volume 39
_journal_year 2010
_chemical_formula_sum 'C34 H54 Ca F2 N6 O2'
_chemical_formula_weight 656.91
_chemical_name_systematic
;
?
;
_space_group_IT_number 2
_symmetry_cell_setting triclinic
_symmetry_space_group_name_Hall '-P 1'
_symmetry_space_group_name_H-M 'P -1'
_atom_sites_solution_hydrogens geom
_atom_sites_solution_primary direct
_atom_sites_solution_secondary difmap
_audit_creation_method SHELXL-97
_cell_angle_alpha 87.950(1)
_cell_angle_beta 82.074(1)
_cell_angle_gamma 77.667(1)
_cell_formula_units_Z 2
_cell_length_a 8.3450(2)
_cell_length_b 12.1410(3)
_cell_length_c 18.4510(4)
_cell_measurement_reflns_used 83464
_cell_measurement_temperature 150(2)
_cell_measurement_theta_max 27.485
_cell_measurement_theta_min 2.910
_cell_volume 1808.77(7)
_computing_cell_refinement 'HKL Scalepack (Otwinowski & Minor 1997)'
_computing_data_collection 'Collect (Bruker AXS BV, 1997-2004)'
_computing_data_reduction 'Denzo & Scalepack (Otwinowski & Minor, 1997)'
_computing_molecular_graphics 'ORTEX (P.McArdle, 1995)'
_computing_publication_material 'SHELXL-97/2 (Sheldrick,1997)'
_computing_structure_refinement 'SHELXL-97 (Sheldrick, 1997)'
_computing_structure_solution 'SHELXS-97 (Sheldrick, 1990)'
_diffrn_ambient_temperature 150(2)
_diffrn_measured_fraction_theta_full 0.987
_diffrn_measured_fraction_theta_max 0.987
_diffrn_measurement_device_type '95mm CCD camera on \k-goniostat'
_diffrn_measurement_method CCD
_diffrn_radiation_monochromator graphite
_diffrn_radiation_source 'fine-focus sealed tube'
_diffrn_radiation_type MoK\a
_diffrn_radiation_wavelength 0.71073
_diffrn_reflns_av_R_equivalents 0.0433
_diffrn_reflns_av_sigmaI/netI 0.0430
_diffrn_reflns_limit_h_max 10
_diffrn_reflns_limit_h_min -10
_diffrn_reflns_limit_k_max 15
_diffrn_reflns_limit_k_min -15
_diffrn_reflns_limit_l_max 23
_diffrn_reflns_limit_l_min -23
_diffrn_reflns_number 31965
_diffrn_reflns_theta_full 27.55
_diffrn_reflns_theta_max 27.55
_diffrn_reflns_theta_min 3.58
_exptl_absorpt_coefficient_mu 0.221
_exptl_absorpt_correction_T_max 0.94
_exptl_absorpt_correction_T_min 0.88
_exptl_absorpt_correction_type multi-scan
_exptl_absorpt_process_details
;
multi-scan from symmetry-related measurements
Sortav (Blessing 1995)
;
_exptl_crystal_colour Colourless
_exptl_crystal_density_diffrn 1.206
_exptl_crystal_density_method 'not measured'
_exptl_crystal_description Block
_exptl_crystal_F_000 708
_exptl_crystal_size_max 0.40
_exptl_crystal_size_mid 0.35
_exptl_crystal_size_min 0.35
_refine_diff_density_max 1.080
_refine_diff_density_min -0.373
_refine_diff_density_rms 0.053
_refine_ls_extinction_coef 0.006(3)
_refine_ls_extinction_expression Fc^*^=kFc[1+0.001xFc^2^\l^3^/sin(2\q)]^-1/4^
_refine_ls_extinction_method SHELXL
_refine_ls_goodness_of_fit_ref 1.244
_refine_ls_hydrogen_treatment mixed
_refine_ls_matrix_type full
_refine_ls_number_parameters 441
_refine_ls_number_reflns 8218
_refine_ls_number_restraints 10
_refine_ls_restrained_S_all 1.244
_refine_ls_R_factor_all 0.0715
_refine_ls_R_factor_gt 0.0527
_refine_ls_shift/su_max 0.000
_refine_ls_shift/su_mean 0.000
_refine_ls_structure_factor_coef Fsqd
_refine_ls_weighting_details 'calc w=1/[\s^2^(Fo^2^)+(0.1000P)^2^+0.0000P] where P=(Fo^2^+2Fc^2^)/3'
_refine_ls_weighting_scheme calc
_refine_ls_wR_factor_gt 0.1603
_refine_ls_wR_factor_ref 0.1742
_reflns_number_gt 6456
_reflns_number_total 8218
_reflns_threshold_expression >2sigma(I)
_cod_data_source_file c0dt00089b.txt
_cod_data_source_block 768279-k07msh6
_cod_depositor_comments
;
The following automatic conversions were performed:

'_symmetry_cell_setting' value 'Triclinic' changed to 'triclinic'
according to /home/saulius/struct/CIF-dictionaries/cif_core.dic
dictionary named 'cif_core.dic' version 2.4.2 from
2011-04-26.

'_exptl_absorpt_correction_type' value 'Multi-Scan'
changed to 'multi-scan' according to
/home/saulius/struct/CIF-dictionaries/cif_core.dic dictionary named
'cif_core.dic' version 2.4.2 from 2011-04-26.

Automatic conversion script
Id: cif_fix_values 1891 2012-01-12 08:04:46Z andrius 
;
_cod_original_sg_symbol_H-M P-1
_cod_database_code 7025979

loop_
_symmetry_equiv_pos_as_xyz
'x, y, z'
'-x, -y, -z'

loop_
_atom_site_label
_atom_site_type_symbol
_atom_site_fract_x
_atom_site_fract_y
_atom_site_fract_z
_atom_site_U_iso_or_equiv
_atom_site_adp_type
_atom_site_occupancy
_atom_site_symmetry_multiplicity
_atom_site_calc_flag
_atom_site_refinement_flags
_atom_site_disorder_assembly
_atom_site_disorder_group
Ca1 Ca 0.47012(4) 0.37683(3) 0.766988(19) 0.02904(14) Uani 1 1 d . . .
F1 F 0.12071(15) 0.49778(10) 0.89297(6) 0.0416(3) Uani 1 1 d . . .
F2 F 0.86269(17) 0.19198(12) 0.80296(8) 0.0571(4) Uani 1 1 d . . .
O1 O 0.66500(17) 0.42606(12) 0.83783(7) 0.0379(3) Uani 1 1 d . . .
O2 O 0.37407(19) 0.28154(12) 0.87380(8) 0.0444(4) Uani 1 1 d . B .
N1 N 0.31246(19) 0.57084(12) 0.78031(8) 0.0305(3) Uani 1 1 d . . .
N2 N 0.51059(18) 0.52971(13) 0.68233(8) 0.0305(3) Uani 1 1 d . . .
N3 N 0.3406(2) 0.71361(14) 0.68909(10) 0.0374(4) Uani 1 1 d D . .
N4 N 0.60918(19) 0.18691(13) 0.72677(8) 0.0313(3) Uani 1 1 d . . .
N5 N 0.37368(19) 0.26949(13) 0.68032(8) 0.0299(3) Uani 1 1 d . . .
N6 N 0.5338(2) 0.10006(15) 0.62564(9) 0.0375(4) Uani 1 1 d D . .
C1 C 0.2601(2) 0.63862(15) 0.84099(10) 0.0311(4) Uani 1 1 d . . .
C2 C 0.3026(2) 0.74194(17) 0.85432(12) 0.0384(5) Uani 1 1 d . . .
H2 H 0.3681 0.7747 0.8169 0.046 Uiso 1 1 calc R . .
C3 C 0.2506(3) 0.79678(19) 0.92101(14) 0.0486(6) Uani 1 1 d . . .
H3A H 0.2835 0.8654 0.9282 0.058 Uiso 1 1 calc R . .
C4 C 0.1533(3) 0.7549(2) 0.97698(13) 0.0501(6) Uani 1 1 d . . .
H4 H 0.1177 0.7945 1.0218 0.060 Uiso 1 1 calc R . .
C5 C 0.1080(3) 0.65343(19) 0.96646(11) 0.0418(5) Uani 1 1 d . . .
H5 H 0.0410 0.6222 1.0041 0.050 Uiso 1 1 calc R . .
C6 C 0.1621(2) 0.59893(16) 0.90062(11) 0.0341(4) Uani 1 1 d . . .
C7 C 0.3898(2) 0.60539(15) 0.71654(10) 0.0304(4) Uani 1 1 d . . .
C8 C 0.1681(2) 0.77782(16) 0.69902(12) 0.0376(4) Uani 1 1 d . . .
H8 H 0.1210 0.7708 0.7514 0.045 Uiso 1 1 calc R . .
C9 C 0.0622(3) 0.7332(2) 0.65184(15) 0.0513(6) Uani 1 1 d . . .
H9A H 0.1048 0.7411 0.6001 0.077 Uiso 1 1 calc R . .
H9B H -0.0521 0.7761 0.6614 0.077 Uiso 1 1 calc R . .
H9C H 0.0652 0.6534 0.6634 0.077 Uiso 1 1 calc R . .
C10 C 0.1704(3) 0.90113(18) 0.68291(14) 0.0492(5) Uani 1 1 d . . .
H10A H 0.2315 0.9287 0.7176 0.074 Uiso 1 1 calc R . .
H10B H 0.0566 0.9454 0.6878 0.074 Uiso 1 1 calc R . .
H10C H 0.2244 0.9089 0.6329 0.074 Uiso 1 1 calc R . .
C11 C 0.5846(2) 0.54902(16) 0.60791(10) 0.0343(4) Uani 1 1 d . . .
H11 H 0.4961 0.5906 0.5797 0.041 Uiso 1 1 calc R . .
C12 C 0.7183(3) 0.61856(19) 0.60697(12) 0.0425(5) Uani 1 1 d . . .
H12A H 0.6712 0.6893 0.6333 0.064 Uiso 1 1 calc R . .
H12B H 0.7589 0.6353 0.5562 0.064 Uiso 1 1 calc R . .
H12C H 0.8103 0.5756 0.6308 0.064 Uiso 1 1 calc R . .
C13 C 0.6595(3) 0.43542(19) 0.57208(11) 0.0444(5) Uani 1 1 d . . .
H13A H 0.7434 0.3928 0.6005 0.067 Uiso 1 1 calc R . .
H13B H 0.7110 0.4471 0.5222 0.067 Uiso 1 1 calc R . .
H13C H 0.5723 0.3931 0.5705 0.067 Uiso 1 1 calc R . .
C14 C 0.6259(3) 0.49601(18) 0.90242(11) 0.0387(5) Uani 1 1 d . . .
H14A H 0.6624 0.4518 0.9455 0.046 Uiso 1 1 calc R . .
H14B H 0.5051 0.5262 0.9125 0.046 Uiso 1 1 calc R . .
C15 C 0.7181(3) 0.59232(18) 0.88647(12) 0.0438(5) Uani 1 1 d . . .
H15A H 0.6401 0.6664 0.8913 0.053 Uiso 1 1 calc R . .
H15B H 0.8012 0.5894 0.9203 0.053 Uiso 1 1 calc R . .
C16 C 0.8017(3) 0.57277(19) 0.80784(12) 0.0447(5) Uani 1 1 d . . .
H16A H 0.7327 0.6170 0.7729 0.054 Uiso 1 1 calc R . .
H16B H 0.9117 0.5928 0.8011 0.054 Uiso 1 1 calc R . .
C17 C 0.8169(3) 0.44793(18) 0.79842(12) 0.0411(5) Uani 1 1 d . . .
H17A H 0.8273 0.4286 0.7461 0.049 Uiso 1 1 calc R . .
H17B H 0.9142 0.4041 0.8195 0.049 Uiso 1 1 calc R . .
C18 C 0.6800(2) 0.09121(16) 0.76284(10) 0.0318(4) Uani 1 1 d . . .
C19 C 0.6287(3) -0.01292(17) 0.76880(12) 0.0418(5) Uani 1 1 d . . .
H19 H 0.5390 -0.0215 0.7444 0.050 Uiso 1 1 calc R . .
C20 C 0.7045(3) -0.1026(2) 0.80891(13) 0.0511(6) Uani 1 1 d . . .
H20 H 0.6662 -0.1711 0.8108 0.061 Uiso 1 1 calc R . .
C21 C 0.8336(3) -0.0954(2) 0.84614(13) 0.0520(6) Uani 1 1 d . . .
H21 H 0.8860 -0.1581 0.8728 0.062 Uiso 1 1 calc R . .
C22 C 0.8852(3) 0.0064(2) 0.84350(12) 0.0471(5) Uani 1 1 d . . .
H22 H 0.9721 0.0149 0.8697 0.056 Uiso 1 1 calc R . .
C23 C 0.8098(2) 0.09459(17) 0.80289(11) 0.0370(4) Uani 1 1 d . . .
C24 C 0.5024(2) 0.18530(15) 0.67744(10) 0.0308(4) Uani 1 1 d . . .
C25 C 0.7003(3) 0.04294(19) 0.59507(12) 0.0446(5) Uani 1 1 d . . .
H25 H 0.7685 0.0225 0.6360 0.054 Uiso 1 1 calc R . .
C26 C 0.7813(4) 0.1215(3) 0.5416(2) 0.0883(11) Uani 1 1 d . . .
H26A H 0.7185 0.1395 0.5001 0.132 Uiso 1 1 calc R . .
H26B H 0.8954 0.0839 0.5240 0.132 Uiso 1 1 calc R . .
H26C H 0.7815 0.1912 0.5668 0.132 Uiso 1 1 calc R . .
C27 C 0.6925(3) -0.0630(2) 0.55811(18) 0.0667(7) Uani 1 1 d . . .
H27A H 0.6403 -0.1113 0.5933 0.100 Uiso 1 1 calc R . .
H27B H 0.8047 -0.1028 0.5394 0.100 Uiso 1 1 calc R . .
H27C H 0.6272 -0.0442 0.5174 0.100 Uiso 1 1 calc R . .
C28 C 0.2649(2) 0.28714(16) 0.62354(11) 0.0340(4) Uani 1 1 d . . .
H28 H 0.3333 0.2678 0.5750 0.041 Uiso 1 1 calc R . .
C29 C 0.1803(3) 0.41027(17) 0.62305(12) 0.0385(5) Uani 1 1 d . . .
H29A H 0.1120 0.4298 0.6703 0.058 Uiso 1 1 calc R . .
H29B H 0.1100 0.4242 0.5839 0.058 Uiso 1 1 calc R . .
H29C H 0.2640 0.4566 0.6147 0.058 Uiso 1 1 calc R . .
C30 C 0.1350(3) 0.21336(19) 0.63639(14) 0.0480(5) Uani 1 1 d . . .
H30A H 0.1909 0.1339 0.6387 0.072 Uiso 1 1 calc R . .
H30B H 0.0679 0.2246 0.5961 0.072 Uiso 1 1 calc R . .
H30C H 0.0634 0.2345 0.6826 0.072 Uiso 1 1 calc R . .
C31 C 0.2557(3) 0.2115(2) 0.87240(14) 0.0574(6) Uani 1 1 d D . .
H31A H 0.2792 0.1673 0.8267 0.069 Uiso 1 1 calc R A 1
H31B H 0.1420 0.2580 0.8757 0.069 Uiso 1 1 calc R A 1
C32 C 0.2743(8) 0.1334(7) 0.9388(4) 0.075(3) Uani 0.60 1 d PD B 1
H32A H 0.2619 0.0569 0.9274 0.090 Uiso 0.60 1 calc PR B 1
H32B H 0.1909 0.1633 0.9809 0.090 Uiso 0.60 1 calc PR B 1
C33 C 0.4493(6) 0.1315(4) 0.9554(3) 0.0507(14) Uani 0.60 1 d PD B 1
H33A H 0.4601 0.1148 1.0076 0.061 Uiso 0.60 1 calc PR B 1
H33B H 0.5333 0.0765 0.9244 0.061 Uiso 0.60 1 calc PR B 1
C34 C 0.4618(4) 0.2505(2) 0.93572(14) 0.0671(8) Uani 1 1 d D . .
H34A H 0.4116 0.3012 0.9774 0.081 Uiso 1 1 calc R B 1
H34B H 0.5791 0.2557 0.9231 0.081 Uiso 1 1 calc R B 1
H6 H 0.464(2) 0.1170(18) 0.5922(10) 0.041(6) Uiso 1 1 d D . .
H3 H 0.393(2) 0.7214(18) 0.6442(7) 0.037(6) Uiso 1 1 d D . .
C33A C 0.3781(15) 0.1655(8) 0.9766(5) 0.071(3) Uani 0.40 1 d PD B 2
H33C H 0.2869 0.2022 1.0137 0.086 Uiso 0.40 1 calc PR B 2
H33D H 0.4576 0.1092 1.0012 0.086 Uiso 0.40 1 calc PR B 2
C32A C 0.3115(13) 0.1104(8) 0.9170(5) 0.059(3) Uani 0.40 1 d PD B 2
H32C H 0.3992 0.0540 0.8890 0.071 Uiso 0.40 1 calc PR B 2
H32D H 0.2186 0.0748 0.9374 0.071 Uiso 0.40 1 calc PR B 2

loop_
_atom_site_aniso_label
_atom_site_aniso_U_11
_atom_site_aniso_U_22
_atom_site_aniso_U_33
_atom_site_aniso_U_23
_atom_site_aniso_U_13
_atom_site_aniso_U_12
Ca1 0.0333(2) 0.0249(2) 0.0287(2) 0.00186(14) -0.00634(15) -0.00460(15)
F1 0.0431(7) 0.0373(6) 0.0433(6) 0.0042(5) 0.0007(5) -0.0108(5)
F2 0.0573(8) 0.0513(8) 0.0688(9) 0.0040(7) -0.0265(7) -0.0144(7)
O1 0.0337(7) 0.0407(8) 0.0403(7) -0.0027(6) -0.0073(6) -0.0081(6)
O2 0.0490(9) 0.0409(8) 0.0408(8) 0.0087(6) -0.0015(7) -0.0085(7)
N1 0.0283(8) 0.0257(8) 0.0361(8) 0.0018(6) -0.0022(6) -0.0040(6)
N2 0.0271(8) 0.0308(8) 0.0331(8) 0.0043(6) -0.0045(6) -0.0051(6)
N3 0.0301(9) 0.0322(8) 0.0461(10) 0.0120(7) -0.0013(7) -0.0025(7)
N4 0.0292(8) 0.0280(8) 0.0355(8) -0.0014(6) -0.0086(6) -0.0004(6)
N5 0.0290(8) 0.0282(8) 0.0317(8) 0.0001(6) -0.0061(6) -0.0027(6)
N6 0.0315(9) 0.0399(9) 0.0387(9) -0.0110(7) -0.0101(7) 0.0026(7)
C1 0.0238(9) 0.0311(9) 0.0371(10) 0.0022(8) -0.0104(7) 0.0007(7)
C2 0.0335(10) 0.0329(10) 0.0504(12) 0.0009(9) -0.0149(9) -0.0053(8)
C3 0.0486(13) 0.0352(11) 0.0655(15) -0.0099(10) -0.0262(11) -0.0032(9)
C4 0.0483(13) 0.0539(14) 0.0443(12) -0.0140(10) -0.0143(10) 0.0049(11)
C5 0.0345(11) 0.0491(12) 0.0373(11) -0.0011(9) -0.0077(8) 0.0028(9)
C6 0.0293(9) 0.0340(10) 0.0372(10) 0.0010(8) -0.0086(8) -0.0003(8)
C7 0.0277(9) 0.0262(9) 0.0389(10) 0.0036(7) -0.0077(8) -0.0079(7)
C8 0.0326(10) 0.0328(10) 0.0440(11) 0.0083(8) -0.0070(8) 0.0004(8)
C9 0.0410(12) 0.0429(12) 0.0720(16) 0.0057(11) -0.0196(11) -0.0064(10)
C10 0.0498(13) 0.0317(11) 0.0645(14) 0.0064(10) -0.0143(11) -0.0018(9)
C11 0.0318(10) 0.0381(10) 0.0328(10) 0.0044(8) -0.0040(8) -0.0081(8)
C12 0.0363(11) 0.0471(12) 0.0446(11) 0.0062(9) 0.0004(9) -0.0148(9)
C13 0.0469(12) 0.0480(12) 0.0366(11) -0.0017(9) 0.0014(9) -0.0107(10)
C14 0.0356(11) 0.0464(12) 0.0330(10) -0.0002(8) -0.0098(8) -0.0030(9)
C15 0.0418(12) 0.0411(11) 0.0480(12) -0.0048(9) -0.0122(9) -0.0034(9)
C16 0.0449(12) 0.0448(12) 0.0467(12) 0.0025(10) -0.0120(10) -0.0114(10)
C17 0.0325(10) 0.0475(12) 0.0432(11) -0.0032(9) -0.0055(9) -0.0076(9)
C18 0.0288(9) 0.0323(10) 0.0305(9) -0.0025(7) -0.0008(7) 0.0003(7)
C19 0.0384(11) 0.0355(11) 0.0507(12) 0.0019(9) -0.0077(9) -0.0049(9)
C20 0.0541(14) 0.0376(12) 0.0570(14) 0.0057(10) -0.0049(11) -0.0020(10)
C21 0.0567(14) 0.0434(12) 0.0467(12) 0.0116(10) -0.0069(11) 0.0081(10)
C22 0.0435(12) 0.0519(13) 0.0415(12) -0.0009(10) -0.0143(10) 0.0050(10)
C23 0.0355(10) 0.0350(10) 0.0393(10) -0.0034(8) -0.0084(8) -0.0022(8)
C24 0.0308(9) 0.0299(9) 0.0311(9) -0.0003(7) -0.0040(7) -0.0055(7)
C25 0.0356(11) 0.0507(13) 0.0425(11) -0.0143(10) -0.0086(9) 0.0065(9)
C26 0.070(2) 0.0622(18) 0.116(3) -0.0213(18) 0.0429(19) -0.0076(16)
C27 0.0557(15) 0.0412(13) 0.096(2) -0.0234(13) -0.0041(14) 0.0066(11)
C28 0.0293(10) 0.0350(10) 0.0371(10) -0.0021(8) -0.0066(8) -0.0038(8)
C29 0.0339(10) 0.0360(10) 0.0447(11) 0.0023(9) -0.0127(9) -0.0013(8)
C30 0.0375(12) 0.0409(12) 0.0682(15) -0.0031(11) -0.0157(11) -0.0083(9)
C31 0.0521(14) 0.0639(16) 0.0583(15) 0.0119(12) -0.0030(12) -0.0218(12)
C32 0.053(4) 0.069(5) 0.099(6) 0.043(4) -0.008(4) -0.009(3)
C33 0.049(3) 0.046(3) 0.047(3) 0.012(2) 0.008(2) 0.000(2)
C34 0.108(2) 0.0645(17) 0.0367(12) 0.0148(11) -0.0175(13) -0.0327(16)
C33A 0.105(8) 0.067(6) 0.059(6) 0.026(4) -0.035(5) -0.045(6)
C32A 0.062(6) 0.040(4) 0.066(5) -0.004(3) 0.030(4) -0.014(4)

loop_
_atom_type_symbol
_atom_type_description
_atom_type_scat_dispersion_real
_atom_type_scat_dispersion_imag
_atom_type_scat_source
C C 0.0033 0.0016 'International Tables Vol C Tables 4.2.6.8 and 6.1.1.4'
H H 0.0000 0.0000 'International Tables Vol C Tables 4.2.6.8 and 6.1.1.4'
N N 0.0061 0.0033 'International Tables Vol C Tables 4.2.6.8 and 6.1.1.4'
O O 0.0106 0.0060 'International Tables Vol C Tables 4.2.6.8 and 6.1.1.4'
F F 0.0171 0.0103 'International Tables Vol C Tables 4.2.6.8 and 6.1.1.4'
Ca Ca 0.2262 0.3064 'International Tables Vol C Tables 4.2.6.8 and 6.1.1.4'

loop_
_geom_angle_atom_site_label_1
_geom_angle_atom_site_label_2
_geom_angle_atom_site_label_3
_geom_angle
O2 Ca1 O1 86.36(5)
O2 Ca1 N5 96.43(5)
O1 Ca1 N5 156.57(5)
O2 Ca1 N2 160.00(6)
O1 Ca1 N2 89.32(5)
N5 Ca1 N2 95.27(5)
O2 Ca1 N4 83.59(5)
O1 Ca1 N4 101.76(5)
N5 Ca1 N4 55.75(5)
N2 Ca1 N4 116.41(5)
O2 Ca1 N1 104.88(5)
O1 Ca1 N1 88.31(5)
N5 Ca1 N1 113.17(5)
N2 Ca1 N1 55.42(5)
N4 Ca1 N1 167.36(5)
O2 Ca1 C24 92.46(5)
O1 Ca1 C24 129.55(5)
N5 Ca1 C24 27.36(5)
N2 Ca1 C24 105.25(5)
N4 Ca1 C24 28.58(5)
N1 Ca1 C24 139.69(5)
O2 Ca1 C7 133.15(6)
O1 Ca1 C7 89.91(5)
N5 Ca1 C7 104.56(5)
N2 Ca1 C7 27.20(5)
N4 Ca1 C7 142.47(5)
N1 Ca1 C7 28.27(5)
C24 Ca1 C7 124.11(5)
O2 Ca1 F1 56.64(4)
O1 Ca1 F1 93.86(4)
N5 Ca1 F1 107.14(4)
N2 Ca1 F1 104.29(4)
N4 Ca1 F1 136.21(4)
N1 Ca1 F1 49.14(4)
C24 Ca1 F1 126.70(4)
C7 Ca1 F1 77.12(4)
O2 Ca1 F2 80.24(4)
O1 Ca1 F2 54.46(4)
N5 Ca1 F2 102.96(4)
N2 Ca1 F2 112.76(4)
N4 Ca1 F2 47.34(4)
N1 Ca1 F2 142.40(4)
C24 Ca1 F2 75.61(4)
C7 Ca1 F2 132.43(4)
F1 Ca1 F2 129.11(3)
C6 F1 Ca1 97.50(10)
C23 F2 Ca1 96.04(10)
C17 O1 C14 107.08(14)
C17 O1 Ca1 117.24(11)
C14 O1 Ca1 126.38(11)
C31 O2 C34 109.15(17)
C31 O2 Ca1 121.54(13)
C34 O2 Ca1 125.47(15)
C7 N1 C1 123.25(15)
C7 N1 Ca1 93.39(11)
C1 N1 Ca1 131.29(12)
C7 N2 C11 121.38(15)
C7 N2 Ca1 95.08(11)
C11 N2 Ca1 140.82(12)
C7 N3 C8 123.67(16)
C7 N3 H3 111.4(14)
C8 N3 H3 112.9(15)
C24 N4 C18 122.52(16)
C24 N4 Ca1 92.44(11)
C18 N4 Ca1 133.43(12)
C24 N5 C28 121.56(16)
C24 N5 Ca1 94.68(11)
C28 N5 Ca1 139.74(12)
C24 N6 C25 123.28(16)
C24 N6 H6 110.4(14)
C25 N6 H6 113.5(15)
N1 C1 C2 127.88(18)
N1 C1 C6 118.04(16)
C2 C1 C6 113.90(18)
C3 C2 C1 121.4(2)
C3 C2 H2 119.3
C1 C2 H2 119.3
C4 C3 C2 122.2(2)
C4 C3 H3A 118.9
C2 C3 H3A 118.9
C3 C4 C5 118.5(2)
C3 C4 H4 120.7
C5 C4 H4 120.7
C6 C5 C4 118.9(2)
C6 C5 H5 120.6
C4 C5 H5 120.6
F1 C6 C5 117.45(18)
F1 C6 C1 117.45(17)
C5 C6 C1 125.08(19)
N2 C7 N1 115.90(15)
N2 C7 N3 122.66(17)
N1 C7 N3 121.43(17)
N2 C7 Ca1 57.72(9)
N1 C7 Ca1 58.34(9)
N3 C7 Ca1 175.12(13)
N3 C8 C9 111.96(18)
N3 C8 C10 107.93(17)
C9 C8 C10 112.02(18)
N3 C8 H8 108.3
C9 C8 H8 108.3
C10 C8 H8 108.3
C8 C9 H9A 109.5
C8 C9 H9B 109.5
H9A C9 H9B 109.5
C8 C9 H9C 109.5
H9A C9 H9C 109.5
H9B C9 H9C 109.5
C8 C10 H10A 109.5
C8 C10 H10B 109.5
H10A C10 H10B 109.5
C8 C10 H10C 109.5
H10A C10 H10C 109.5
H10B C10 H10C 109.5
N2 C11 C13 108.60(16)
N2 C11 C12 111.61(16)
C13 C11 C12 109.92(17)
N2 C11 H11 108.9
C13 C11 H11 108.9
C12 C11 H11 108.9
C11 C12 H12A 109.5
C11 C12 H12B 109.5
H12A C12 H12B 109.5
C11 C12 H12C 109.5
H12A C12 H12C 109.5
H12B C12 H12C 109.5
C11 C13 H13A 109.5
C11 C13 H13B 109.5
H13A C13 H13B 109.5
C11 C13 H13C 109.5
H13A C13 H13C 109.5
H13B C13 H13C 109.5
O1 C14 C15 106.52(16)
O1 C14 H14A 110.4
C15 C14 H14A 110.4
O1 C14 H14B 110.4
C15 C14 H14B 110.4
H14A C14 H14B 108.6
C16 C15 C14 104.41(17)
C16 C15 H15A 110.9
C14 C15 H15A 110.9
C16 C15 H15B 110.9
C14 C15 H15B 110.9
H15A C15 H15B 108.9
C17 C16 C15 102.73(18)
C17 C16 H16A 111.2
C15 C16 H16A 111.2
C17 C16 H16B 111.2
C15 C16 H16B 111.2
H16A C16 H16B 109.1
O1 C17 C16 103.92(17)
O1 C17 H17A 111.0
C16 C17 H17A 111.0
O1 C17 H17B 111.0
C16 C17 H17B 111.0
H17A C17 H17B 109.0
N4 C18 C23 119.47(17)
N4 C18 C19 126.85(17)
C23 C18 C19 113.53(18)
C20 C19 C18 122.3(2)
C20 C19 H19 118.9
C18 C19 H19 118.9
C21 C20 C19 121.8(2)
C21 C20 H20 119.1
C19 C20 H20 119.1
C20 C21 C22 117.9(2)
C20 C21 H21 121.0
C22 C21 H21 121.0
C23 C22 C21 119.7(2)
C23 C22 H22 120.1
C21 C22 H22 120.1
F2 C23 C22 117.41(18)
F2 C23 C18 117.83(17)
C22 C23 C18 124.7(2)
N5 C24 N4 116.39(16)
N5 C24 N6 122.76(16)
N4 C24 N6 120.82(17)
N5 C24 Ca1 57.97(9)
N4 C24 Ca1 58.99(9)
N6 C24 Ca1 170.93(13)
N6 C25 C27 109.55(19)
N6 C25 C26 110.4(2)
C27 C25 C26 111.2(2)
N6 C25 H25 108.6
C27 C25 H25 108.6
C26 C25 H25 108.6
C25 C26 H26A 109.5
C25 C26 H26B 109.5
H26A C26 H26B 109.5
C25 C26 H26C 109.5
H26A C26 H26C 109.5
H26B C26 H26C 109.5
C25 C27 H27A 109.5
C25 C27 H27B 109.5
H27A C27 H27B 109.5
C25 C27 H27C 109.5
H27A C27 H27C 109.5
H27B C27 H27C 109.5
N5 C28 C29 108.38(15)
N5 C28 C30 111.71(16)
C29 C28 C30 110.04(16)
N5 C28 H28 108.9
C29 C28 H28 108.9
C30 C28 H28 108.9
C28 C29 H29A 109.5
C28 C29 H29B 109.5
H29A C29 H29B 109.5
C28 C29 H29C 109.5
H29A C29 H29C 109.5
H29B C29 H29C 109.5
C28 C30 H30A 109.5
C28 C30 H30B 109.5
H30A C30 H30B 109.5
C28 C30 H30C 109.5
H30A C30 H30C 109.5
H30B C30 H30C 109.5
O2 C31 C32A 106.3(4)
O2 C31 C32 105.6(3)
C32A C31 C32 19.9(4)
O2 C31 H31A 110.6
C32A C31 H31A 92.4
C32 C31 H31A 110.6
O2 C31 H31B 110.6
C32A C31 H31B 126.4
C32 C31 H31B 110.6
H31A C31 H31B 108.8
C31 C32 C33 104.1(5)
C31 C32 H32A 110.9
C33 C32 H32A 110.9
C31 C32 H32B 110.9
C33 C32 H32B 110.9
H32A C32 H32B 109.0
C34 C33 C32 100.2(5)
C34 C33 H33A 111.7
C32 C33 H33A 111.7
C34 C33 H33B 111.7
C32 C33 H33B 111.7
H33A C33 H33B 109.5
O2 C34 C33 106.8(3)
O2 C34 C33A 104.8(4)
C33 C34 C33A 27.9(4)
O2 C34 H34A 110.4
C33 C34 H34A 110.4
C33A C34 H34A 85.8
O2 C34 H34B 110.4
C33 C34 H34B 110.4
C33A C34 H34B 133.4
H34A C34 H34B 108.6
C34 C33A C32A 103.7(6)
C34 C33A H33C 111.0
C32A C33A H33C 111.0
C34 C33A H33D 111.0
C32A C33A H33D 111.0
H33C C33A H33D 109.0
C31 C32A C33A 99.4(7)
C31 C32A H32C 111.9
C33A C32A H32C 111.9
C31 C32A H32D 111.9
C33A C32A H32D 111.9
H32C C32A H32D 109.6

loop_
_geom_bond_atom_site_label_1
_geom_bond_atom_site_label_2
_geom_bond_distance
Ca1 O2 2.3796(14)
Ca1 O1 2.4018(13)
Ca1 N5 2.4198(15)
Ca1 N2 2.4319(15)
Ca1 N4 2.4404(16)
Ca1 N1 2.4430(15)
Ca1 C24 2.8449(18)
Ca1 C7 2.8652(18)
Ca1 F1 3.5507(12)
Ca1 F2 3.6826(14)
F1 C6 1.362(2)
F2 C23 1.348(2)
O1 C17 1.443(2)
O1 C14 1.447(2)
O2 C31 1.438(3)
O2 C34 1.437(3)
N1 C7 1.360(2)
N1 C1 1.378(2)
N2 C7 1.315(2)
N2 C11 1.459(2)
N3 C7 1.389(2)
N3 C8 1.474(3)
N3 H3 0.893(9)
N4 C24 1.362(2)
N4 C18 1.379(2)
N5 C24 1.312(2)
N5 C28 1.460(2)
N6 C24 1.393(2)
N6 C25 1.460(3)
N6 H6 0.897(9)
C1 C2 1.413(3)
C1 C6 1.412(3)
C2 C3 1.391(3)
C2 H2 0.9500
C3 C4 1.376(4)
C3 H3A 0.9500
C4 C5 1.391(3)
C4 H4 0.9500
C5 C6 1.377(3)
C5 H5 0.9500
C8 C9 1.511(3)
C8 C10 1.520(3)
C8 H8 1.0000
C9 H9A 0.9800
C9 H9B 0.9800
C9 H9C 0.9800
C10 H10A 0.9800
C10 H10B 0.9800
C10 H10C 0.9800
C11 C13 1.521(3)
C11 C12 1.534(3)
C11 H11 1.0000
C12 H12A 0.9800
C12 H12B 0.9800
C12 H12C 0.9800
C13 H13A 0.9800
C13 H13B 0.9800
C13 H13C 0.9800
C14 C15 1.531(3)
C14 H14A 0.9900
C14 H14B 0.9900
C15 C16 1.524(3)
C15 H15A 0.9900
C15 H15B 0.9900
C16 C17 1.508(3)
C16 H16A 0.9900
C16 H16B 0.9900
C17 H17A 0.9900
C17 H17B 0.9900
C18 C23 1.401(3)
C18 C19 1.415(3)
C19 C20 1.383(3)
C19 H19 0.9500
C20 C21 1.375(4)
C20 H20 0.9500
C21 C22 1.390(3)
C21 H21 0.9500
C22 C23 1.374(3)
C22 H22 0.9500
C25 C27 1.495(3)
C25 C26 1.537(4)
C25 H25 1.0000
C26 H26A 0.9800
C26 H26B 0.9800
C26 H26C 0.9800
C27 H27A 0.9800
C27 H27B 0.9800
C27 H27C 0.9800
C28 C29 1.511(3)
C28 C30 1.537(3)
C28 H28 1.0000
C29 H29A 0.9800
C29 H29B 0.9800
C29 H29C 0.9800
C30 H30A 0.9800
C30 H30B 0.9800
C30 H30C 0.9800
C31 C32A 1.480(10)
C31 C32 1.527(7)
C31 H31A 0.9900
C31 H31B 0.9900
C32 C33 1.528(4)
C32 H32A 0.9900
C32 H32B 0.9900
C33 C34 1.497(6)
C33 H33A 0.9900
C33 H33B 0.9900
C34 C33A 1.493(8)
C34 H34A 0.9900
C34 H34B 0.9900
C33A C32A 1.531(5)
C33A H33C 0.9900
C33A H33D 0.9900
C32A H32C 0.9900
C32A H32D 0.9900
